data_1520827
loop_
_publ_author_name
'Baran, J.'
'Lis, T.'
'Drozd, M.'
'Ratajczak, H.'

_publ_section_title
;
 Structure, phase transition and vibrational spectra of the Na H5 (P O4)2
 and Na D5 (P O4)2 crystals
;
_journal_name_full 'Journal of Molecular Structure'
_journal_page_first 185
_journal_page_last 202
_journal_volume 516
_journal_year 2000
_chemical_formula_sum 'D5 Na O8 P2'
_chemical_name_systematic '(Na D2 P O4) (D3 P O4)'
_space_group_IT_number 14
_symmetry_space_group_name_Hall '-P 2ybc'
_symmetry_space_group_name_H-M 'P 1 21/c 1'
_cell_angle_alpha 90
_cell_angle_beta 90.67
_cell_angle_gamma 90
_cell_formula_units_Z 4
_cell_length_a 8.495
_cell_length_b 7.854
_cell_length_c 10.352
_cell_volume 690.635
_citation_journal_id_ASTM JMOSB4
_cod_data_source_file Baran_JMOSB4_2000_1576.cif
_cod_data_source_block D5Na1O8P2
_cod_original_cell_volume 690.6354
_cod_original_formula_sum 'D5 Na1 O8 P2'
_cod_database_code 1520827

loop_
_symmetry_equiv_pos_as_xyz
x,y,z
-x,y+1/2,-z+1/2
-x,-y,-z
x,-y-1/2,z-1/2

loop_
_atom_site_label
_atom_site_type_symbol
_atom_site_fract_x
_atom_site_fract_y
_atom_site_fract_z
_atom_site_occupancy
_atom_site_U_iso_or_equiv
O3 O-2 0.61361 0.80406 0.64235 1 0.0
D2 D+1 0.535 0.613 0.401 1 0.0
D5 D+1 0.927 0.348 0.545 1 0.0
O6 O-2 0.88572 0.34254 0.60914 1 0.0
O1 O-2 0.3512 0.89646 0.56024 1 0.0
O8 O-2 0.98787 0.64641 0.61682 1 0.0
D3 D+1 0.664 0.722 0.681 1 0.0
P2 P+5 0.91546 0.50489 0.6939 1 0.0
D4 D+1 0.025 0.346 0.831 1 0.0
O2 O-2 0.49878 0.71398 0.42476 1 0.0
O5 O-2 0.03603 0.45085 0.80155 1 0.0
Na1 Na+1 0.27787 0.91322 0.33615 1 0.0
O4 O-2 0.39602 0.58778 0.63454 1 0.0
P1 P+5 0.46175 0.74157 0.57049 1 0.0
D1 D+1 0.323 0.956 0.63 1 0.0
O7 O-2 0.76106 0.55387 0.75452 1 0.0
